data_2238601
loop_
_publ_author_name
'Divya, G.'
'Saravanan, K.'
'Santhiya, S.'
'Chandralekha, K.'
'Lakshmi, S.'

_publ_section_title
;
 1-(3,5-Dimethoxyphenyl)-4,5-dimethyl-2-phenyl-1<i>H</i>-imidazole
;
_journal_issue 10
_journal_name_full 'Acta Crystallographica Section E'
_journal_page_first o1502
_journal_paper_doi 10.1107/S1600536813023684
_journal_volume 69
_journal_year 2013
_chemical_formula_iupac 'C19 H20 N2 O2'
_chemical_formula_moiety 'C19 H20 N2 O2'
_chemical_formula_sum 'C19 H20 N2 O2'
_chemical_formula_weight 308.37
_chemical_melting_point 396.15
_chemical_name_systematic
;
1-(3,5-Dimethoxyphenyl)-4,5-dimethyl-2-phenyl-1<i>H</i>-imidazole
;
_space_group_IT_number 2
_symmetry_cell_setting triclinic
_symmetry_space_group_name_Hall '-P 1'
_symmetry_space_group_name_H-M 'P -1'
_atom_sites_solution_hydrogens geom
_atom_sites_solution_primary direct
_atom_sites_solution_secondary difmap
_audit_creation_method SHELXL-97
_cell_angle_alpha 75.043(5)
_cell_angle_beta 75.789(5)
_cell_angle_gamma 74.576(5)
_cell_formula_units_Z 2
_cell_length_a 8.363(5)
_cell_length_b 10.267(5)
_cell_length_c 10.481(5)
_cell_measurement_reflns_used 7500
_cell_measurement_temperature 295(2)
_cell_measurement_theta_max 31.40
_cell_measurement_theta_min 2.10
_cell_volume 822.9(7)
_computing_cell_refinement 'APEX2 and SAINT (Bruker, 2004)'
_computing_data_collection 'APEX2 (Bruker, 2004)'
_computing_data_reduction 'SAINT and XPREP (Bruker, 2004)'
_computing_molecular_graphics 'ORTEP-3 for Windows (Farrugia, 2012)'
_computing_publication_material 'PLATON (Spek, 2009)'
_computing_structure_refinement 'SHELXL97 (Sheldrick, 2008)'
_computing_structure_solution 'SIR92 (Altomare <i>et al.</i>, 1993)'
_diffrn_ambient_temperature 295(2)
_diffrn_measured_fraction_theta_full 0.997
_diffrn_measured_fraction_theta_max 0.997
_diffrn_measurement_device_type 'Bruker Kappa APEXII CCD'
_diffrn_measurement_method '\w and \f scan'
_diffrn_radiation_monochromator graphite
_diffrn_radiation_source 'fine-focus sealed tube'
_diffrn_radiation_type MoK\a
_diffrn_radiation_wavelength 0.71073
_diffrn_reflns_av_R_equivalents 0.0279
_diffrn_reflns_av_sigmaI/netI 0.0197
_diffrn_reflns_limit_h_max 10
_diffrn_reflns_limit_h_min -10
_diffrn_reflns_limit_k_max 13
_diffrn_reflns_limit_k_min -12
_diffrn_reflns_limit_l_max 13
_diffrn_reflns_limit_l_min -13
_diffrn_reflns_number 16534
_diffrn_reflns_theta_full 27.50
_diffrn_reflns_theta_max 27.50
_diffrn_reflns_theta_min 2.05
_exptl_absorpt_coefficient_mu 0.081
_exptl_absorpt_correction_T_max 0.9839
_exptl_absorpt_correction_T_min 0.9120
_exptl_absorpt_correction_type multi-scan
_exptl_absorpt_process_details '(SADABS; Bruker, 2004)'
_exptl_crystal_colour colourless
_exptl_crystal_density_diffrn 1.245
_exptl_crystal_density_method 'not measured'
_exptl_crystal_description block
_exptl_crystal_F_000 328
_exptl_crystal_size_max 0.35
_exptl_crystal_size_mid 0.25
_exptl_crystal_size_min 0.20
_refine_diff_density_max 0.219
_refine_diff_density_min -0.167
_refine_ls_extinction_coef 0.041(5)
_refine_ls_extinction_expression Fc^*^=kFc[1+0.001xFc^2^\l^3^/sin(2\q)]^-1/4^
_refine_ls_extinction_method 'SHELXL97 (Sheldrick, 2008)'
_refine_ls_goodness_of_fit_ref 1.030
_refine_ls_hydrogen_treatment constr
_refine_ls_matrix_type full
_refine_ls_number_parameters 213
_refine_ls_number_reflns 3780
_refine_ls_number_restraints 0
_refine_ls_restrained_S_all 1.030
_refine_ls_R_factor_all 0.0538
_refine_ls_R_factor_gt 0.0416
_refine_ls_shift/su_max 0.000
_refine_ls_shift/su_mean 0.000
_refine_ls_structure_factor_coef Fsqd
_refine_ls_weighting_details 'calc w=1/[\s^2^(Fo^2^)+(0.0645P)^2^+0.1449P] where P=(Fo^2^+2Fc^2^)/3'
_refine_ls_weighting_scheme calc
_refine_ls_wR_factor_gt 0.1152
_refine_ls_wR_factor_ref 0.1262
_reflns_number_gt 2991
_reflns_number_total 3780
_reflns_threshold_expression I>2\s(I)
_cod_data_source_file bt6926.cif
_cod_data_source_block I
_cod_database_code 2238601

loop_
_symmetry_equiv_pos_as_xyz
'x, y, z'
'-x, -y, -z'

loop_
_atom_site_type_symbol
_atom_site_label
_atom_site_fract_x
_atom_site_fract_y
_atom_site_fract_z
_atom_site_U_iso_or_equiv
_atom_site_adp_type
_atom_site_calc_flag
_atom_site_refinement_flags
_atom_site_occupancy
_atom_site_symmetry_multiplicity
C C1 0.08801(17) 0.29240(15) 0.71332(14) 0.0479(3) Uani d . 1 1
H H1 0.0021 0.3676 0.7320 0.058 Uiso calc R 1 1
C C2 0.0765(2) 0.16195(16) 0.78664(16) 0.0587(4) Uani d . 1 1
H H2 -0.0169 0.1499 0.8546 0.070 Uiso calc R 1 1
C C3 0.2017(2) 0.04936(16) 0.76043(17) 0.0612(4) Uani d . 1 1
H H3 0.1928 -0.0388 0.8094 0.073 Uiso calc R 1 1
C C4 0.3409(2) 0.06850(15) 0.66055(17) 0.0612(4) Uani d . 1 1
H H4 0.4267 -0.0072 0.6430 0.073 Uiso calc R 1 1
C C5 0.35386(18) 0.19854(14) 0.58670(14) 0.0504(3) Uani d . 1 1
H H5 0.4483 0.2100 0.5197 0.061 Uiso calc R 1 1
C C6 0.22692(15) 0.31286(13) 0.61149(12) 0.0397(3) Uani d . 1 1
C C7 0.23601(14) 0.45452(13) 0.53985(12) 0.0382(3) Uani d . 1 1
C C8 0.21210(16) 0.67461(13) 0.49929(14) 0.0445(3) Uani d . 1 1
C C9 0.30117(16) 0.63430(13) 0.38368(13) 0.0432(3) Uani d . 1 1
C C10 0.37438(15) 0.40978(13) 0.30887(12) 0.0382(3) Uani d . 1 1
C C11 0.53844(15) 0.40107(13) 0.23697(12) 0.0407(3) Uani d . 1 1
H H11 0.6111 0.4461 0.2545 0.049 Uiso calc R 1 1
C C12 0.59090(15) 0.32340(13) 0.13838(12) 0.0411(3) Uani d . 1 1
C C13 0.48453(16) 0.25187(13) 0.11554(12) 0.0426(3) Uani d . 1 1
H H13 0.5220 0.1981 0.0505 0.051 Uiso calc R 1 1
C C14 0.32267(16) 0.26149(13) 0.19032(13) 0.0423(3) Uani d . 1 1
C C15 0.26457(15) 0.34325(14) 0.28630(13) 0.0422(3) Uani d . 1 1
H H15 0.1540 0.3527 0.3341 0.051 Uiso calc R 1 1
C C16 0.1535(2) 0.81699(16) 0.52697(18) 0.0652(4) Uani d . 1 1
H H16A 0.2035 0.8803 0.4532 0.098 Uiso calc R 1 1
H H16B 0.1866 0.8185 0.6079 0.098 Uiso calc R 1 1
H H16C 0.0327 0.8438 0.5376 0.098 Uiso calc R 1 1
C C17 0.3660(2) 0.71515(16) 0.25083(15) 0.0583(4) Uani d . 1 1
H H17A 0.3205 0.8118 0.2486 0.087 Uiso calc R 1 1
H H17B 0.3325 0.6887 0.1816 0.087 Uiso calc R 1 1
H H17C 0.4870 0.6973 0.2362 0.087 Uiso calc R 1 1
C C18 0.85043(19) 0.39811(18) 0.05943(17) 0.0611(4) Uani d . 1 1
H H18A 0.7898 0.4920 0.0379 0.092 Uiso calc R 1 1
H H18B 0.9524 0.3835 -0.0063 0.092 Uiso calc R 1 1
H H18C 0.8781 0.3800 0.1469 0.092 Uiso calc R 1 1
C C19 0.2569(3) 0.1152(2) 0.0769(2) 0.0763(5) Uani d . 1 1
H H19A 0.2843 0.1731 -0.0097 0.114 Uiso calc R 1 1
H H19B 0.1653 0.0749 0.0777 0.114 Uiso calc R 1 1
H H19C 0.3538 0.0433 0.0946 0.114 Uiso calc R 1 1
N N1 0.17293(13) 0.56251(11) 0.59607(11) 0.0428(3) Uani d . 1 1
N N2 0.31654(13) 0.49237(11) 0.40949(10) 0.0390(2) Uani d . 1 1
O O1 0.74810(12) 0.30746(11) 0.05912(10) 0.0557(3) Uani d . 1 1
O O2 0.20886(13) 0.19468(12) 0.17648(11) 0.0618(3) Uani d . 1 1

loop_
_atom_site_aniso_label
_atom_site_aniso_U_11
_atom_site_aniso_U_22
_atom_site_aniso_U_33
_atom_site_aniso_U_12
_atom_site_aniso_U_13
_atom_site_aniso_U_23
C1 0.0455(7) 0.0507(8) 0.0442(7) -0.0079(6) -0.0041(5) -0.0107(6)
C2 0.0587(9) 0.0609(9) 0.0518(8) -0.0199(7) -0.0041(7) -0.0024(7)
C3 0.0789(11) 0.0466(8) 0.0578(9) -0.0183(7) -0.0165(8) -0.0018(7)
C4 0.0733(10) 0.0452(8) 0.0600(9) 0.0014(7) -0.0140(8) -0.0151(7)
C5 0.0511(8) 0.0486(8) 0.0470(7) -0.0037(6) -0.0042(6) -0.0141(6)
C6 0.0422(6) 0.0438(7) 0.0358(6) -0.0080(5) -0.0086(5) -0.0128(5)
C7 0.0346(6) 0.0447(7) 0.0367(6) -0.0069(5) -0.0038(4) -0.0154(5)
C8 0.0441(7) 0.0427(7) 0.0487(7) -0.0083(5) -0.0071(5) -0.0157(6)
C9 0.0442(7) 0.0433(7) 0.0444(7) -0.0108(5) -0.0088(5) -0.0111(5)
C10 0.0394(6) 0.0423(6) 0.0332(6) -0.0063(5) -0.0055(5) -0.0123(5)
C11 0.0385(6) 0.0472(7) 0.0383(6) -0.0115(5) -0.0052(5) -0.0122(5)
C12 0.0382(6) 0.0464(7) 0.0352(6) -0.0071(5) -0.0012(5) -0.0098(5)
C13 0.0477(7) 0.0447(7) 0.0359(6) -0.0084(5) -0.0040(5) -0.0145(5)
C14 0.0438(7) 0.0469(7) 0.0403(6) -0.0121(5) -0.0098(5) -0.0119(5)
C15 0.0362(6) 0.0507(7) 0.0403(6) -0.0094(5) -0.0033(5) -0.0144(5)
C16 0.0730(10) 0.0463(8) 0.0749(11) -0.0117(7) 0.0002(8) -0.0246(8)
C17 0.0707(10) 0.0539(8) 0.0492(8) -0.0213(7) -0.0061(7) -0.0058(6)
C18 0.0447(8) 0.0767(10) 0.0622(9) -0.0230(7) 0.0072(6) -0.0213(8)
C19 0.0892(13) 0.0834(12) 0.0785(12) -0.0404(10) -0.0069(10) -0.0412(10)
N1 0.0423(6) 0.0448(6) 0.0426(6) -0.0081(4) -0.0026(4) -0.0177(5)
N2 0.0402(5) 0.0421(6) 0.0360(5) -0.0094(4) -0.0031(4) -0.0136(4)
O1 0.0451(5) 0.0676(6) 0.0545(6) -0.0168(4) 0.0107(4) -0.0274(5)
O2 0.0558(6) 0.0790(7) 0.0669(7) -0.0278(5) -0.0044(5) -0.0364(6)

loop_
_atom_type_symbol
_atom_type_description
_atom_type_scat_dispersion_real
_atom_type_scat_dispersion_imag
_atom_type_scat_source
C C 0.0033 0.0016 'International Tables Vol C Tables 4.2.6.8 and 6.1.1.4'
H H 0.0000 0.0000 'International Tables Vol C Tables 4.2.6.8 and 6.1.1.4'
N N 0.0061 0.0033 'International Tables Vol C Tables 4.2.6.8 and 6.1.1.4'
O O 0.0106 0.0060 'International Tables Vol C Tables 4.2.6.8 and 6.1.1.4'

loop_
_geom_angle_atom_site_label_1
_geom_angle_atom_site_label_2
_geom_angle_atom_site_label_3
_geom_angle
C2 C1 C6 120.68(13)
C2 C1 H1 119.7
C6 C1 H1 119.7
C3 C2 C1 120.60(15)
C3 C2 H2 119.7
C1 C2 H2 119.7
C2 C3 C4 119.25(14)
C2 C3 H3 120.4
C4 C3 H3 120.4
C5 C4 C3 120.64(14)
C5 C4 H4 119.7
C3 C4 H4 119.7
C4 C5 C6 120.51(14)
C4 C5 H5 119.7
C6 C5 H5 119.7
C5 C6 C1 118.31(13)
C5 C6 C7 123.16(12)
C1 C6 C7 118.47(11)
N1 C7 N2 110.87(11)
N1 C7 C6 123.45(11)
N2 C7 C6 125.62(11)
C9 C8 N1 110.47(12)
C9 C8 C16 128.66(14)
N1 C8 C16 120.84(13)
C8 C9 N2 105.57(12)
C8 C9 C17 131.20(13)
N2 C9 C17 123.15(12)
C15 C10 C11 122.36(12)
C15 C10 N2 118.84(11)
C11 C10 N2 118.80(11)
C12 C11 C10 118.02(11)
C12 C11 H11 121.0
C10 C11 H11 121.0
O1 C12 C11 124.12(12)
O1 C12 C13 114.83(12)
C11 C12 C13 121.03(11)
C14 C13 C12 119.32(12)
C14 C13 H13 120.3
C12 C13 H13 120.3
O2 C14 C13 123.93(12)
O2 C14 C15 115.28(11)
C13 C14 C15 120.79(12)
C10 C15 C14 118.41(11)
C10 C15 H15 120.8
C14 C15 H15 120.8
C8 C16 H16A 109.5
C8 C16 H16B 109.5
H16A C16 H16B 109.5
C8 C16 H16C 109.5
H16A C16 H16C 109.5
H16B C16 H16C 109.5
C9 C17 H17A 109.5
C9 C17 H17B 109.5
H17A C17 H17B 109.5
C9 C17 H17C 109.5
H17A C17 H17C 109.5
H17B C17 H17C 109.5
O1 C18 H18A 109.5
O1 C18 H18B 109.5
H18A C18 H18B 109.5
O1 C18 H18C 109.5
H18A C18 H18C 109.5
H18B C18 H18C 109.5
O2 C19 H19A 109.5
O2 C19 H19B 109.5
H19A C19 H19B 109.5
O2 C19 H19C 109.5
H19A C19 H19C 109.5
H19B C19 H19C 109.5
C7 N1 C8 106.17(11)
C7 N2 C9 106.91(10)
C7 N2 C10 127.24(11)
C9 N2 C10 124.65(11)
C12 O1 C18 117.10(11)
C14 O2 C19 118.21(12)

loop_
_geom_bond_atom_site_label_1
_geom_bond_atom_site_label_2
_geom_bond_distance
C1 C2 1.377(2)
C1 C6 1.3922(19)
C1 H1 0.9300
C2 C3 1.374(2)
C2 H2 0.9300
C3 C4 1.381(2)
C3 H3 0.9300
C4 C5 1.377(2)
C4 H4 0.9300
C5 C6 1.3897(19)
C5 H5 0.9300
C6 C7 1.4669(19)
C7 N1 1.3147(16)
C7 N2 1.3729(16)
C8 C9 1.3587(19)
C8 N1 1.3768(18)
C8 C16 1.493(2)
C9 N2 1.3882(18)
C9 C17 1.481(2)
C10 C15 1.3746(18)
C10 C11 1.3857(18)
C10 N2 1.4346(16)
C11 C12 1.3831(18)
C11 H11 0.9300
C12 O1 1.3656(16)
C12 C13 1.3895(19)
C13 C14 1.3800(19)
C13 H13 0.9300
C14 O2 1.3653(16)
C14 C15 1.3898(18)
C15 H15 0.9300
C16 H16A 0.9600
C16 H16B 0.9600
C16 H16C 0.9600
C17 H17A 0.9600
C17 H17B 0.9600
C17 H17C 0.9600
C18 O1 1.4231(19)
C18 H18A 0.9600
C18 H18B 0.9600
C18 H18C 0.9600
C19 O2 1.406(2)
C19 H19A 0.9600
C19 H19B 0.9600
C19 H19C 0.9600

loop_
_geom_hbond_atom_site_label_D
_geom_hbond_atom_site_label_H
_geom_hbond_atom_site_label_A
_geom_hbond_site_symmetry_A
_geom_hbond_distance_DH
_geom_hbond_distance_HA
_geom_hbond_distance_DA
_geom_hbond_angle_DHA
C15 H15 N1 2_566 0.930 2.617 3.516(2) 162

loop_
_geom_torsion_atom_site_label_1
_geom_torsion_atom_site_label_2
_geom_torsion_atom_site_label_3
_geom_torsion_atom_site_label_4
_geom_torsion
C6 C1 C2 C3 -0.2(2)
C1 C2 C3 C4 0.8(3)
C2 C3 C4 C5 -0.7(3)
C3 C4 C5 C6 0.0(2)
C4 C5 C6 C1 0.6(2)
C4 C5 C6 C7 177.69(13)
C2 C1 C6 C5 -0.5(2)
C2 C1 C6 C7 -177.72(12)
C5 C6 C7 N1 -145.49(13)
C1 C6 C7 N1 31.57(18)
C5 C6 C7 N2 31.27(19)
C1 C6 C7 N2 -151.66(12)
N1 C8 C9 N2 0.47(15)
C16 C8 C9 N2 -177.56(14)
N1 C8 C9 C17 177.28(14)
C16 C8 C9 C17 -0.8(3)
C15 C10 C11 C12 0.70(19)
N2 C10 C11 C12 -178.64(11)
C10 C11 C12 O1 179.18(12)
C10 C11 C12 C13 -2.44(19)
O1 C12 C13 C14 -179.85(12)
C11 C12 C13 C14 1.62(19)
C12 C13 C14 O2 -179.50(12)
C12 C13 C14 C15 1.0(2)
C11 C10 C15 C14 1.80(19)
N2 C10 C15 C14 -178.86(11)
O2 C14 C15 C10 177.80(11)
C13 C14 C15 C10 -2.6(2)
N2 C7 N1 C8 0.50(13)
C6 C7 N1 C8 177.69(11)
C9 C8 N1 C7 -0.61(15)
C16 C8 N1 C7 177.60(13)
N1 C7 N2 C9 -0.22(13)
C6 C7 N2 C9 -177.33(11)
N1 C7 N2 C10 -168.08(11)
C6 C7 N2 C10 14.80(19)
C8 C9 N2 C7 -0.16(13)
C17 C9 N2 C7 -177.29(12)
C8 C9 N2 C10 168.10(11)
C17 C9 N2 C10 -9.03(19)
C15 C10 N2 C7 50.18(17)
C11 C10 N2 C7 -130.45(13)
C15 C10 N2 C9 -115.66(14)
C11 C10 N2 C9 63.70(16)
C11 C12 O1 C18 -13.3(2)
C13 C12 O1 C18 168.19(13)
C13 C14 O2 C19 -2.4(2)
C15 C14 O2 C19 177.17(14)
